data_7114499
loop_
_publ_author_name
'Mansikkam\"aki, Heidi'
'Nissinen, Maija'
'Rissanen, Kari'

_publ_section_title
;
 Encapsulation of diquats by resorcinarenes: a novel staggered
 anion-solvent mediated hydrogen bonded capsule
;
_journal_issue 17
_journal_name_full 'Chemical Communications'
_journal_page_first 1902
_journal_page_last 1903
_journal_paper_doi 10.1039/b204937f
_journal_year 2002
_chemical_formula_sum 'C42 H48 Br N O14'
_chemical_formula_weight 870.72
_chemical_name_systematic ?
_space_group_IT_number 2
_symmetry_cell_setting triclinic
_symmetry_space_group_name_Hall '-P 1'
_symmetry_space_group_name_H-M 'P -1'
_atom_sites_solution_hydrogens geom
_atom_sites_solution_primary direct
_atom_sites_solution_secondary difmap
_audit_creation_method SHELXL-97
_cell_angle_alpha 118.5304(5)
_cell_angle_beta 118.5433(6)
_cell_angle_gamma 89.9977(8)
_cell_formula_units_Z 2
_cell_length_a 14.0994(2)
_cell_length_b 14.0971(2)
_cell_length_c 14.7590(2)
_cell_measurement_temperature 173.0(2)
_cell_volume 2162.81(6)
_computing_cell_refinement Denzo-SMN
_computing_data_collection collect
_computing_data_reduction Denzo-SMN
_computing_structure_refinement 'SHELXL-97 (Sheldrick, 1997)'
_computing_structure_solution 'SHELXS-97 (Sheldrick, 1997)'
_diffrn_ambient_temperature 173.0(2)
_diffrn_measured_fraction_theta_full 0.983
_diffrn_measured_fraction_theta_max 0.983
_diffrn_measurement_device_type 'Nonius Kappa CCD'
_diffrn_radiation_monochromator graphite
_diffrn_radiation_source 'fine-focus sealed tube'
_diffrn_radiation_type MoK\a
_diffrn_radiation_wavelength 0.71069
_diffrn_reflns_av_R_equivalents 0.0176
_diffrn_reflns_av_sigmaI/netI 0.0378
_diffrn_reflns_limit_h_max 16
_diffrn_reflns_limit_h_min -15
_diffrn_reflns_limit_k_max 16
_diffrn_reflns_limit_k_min -16
_diffrn_reflns_limit_l_max 15
_diffrn_reflns_limit_l_min -17
_diffrn_reflns_number 11802
_diffrn_reflns_theta_full 25.02
_diffrn_reflns_theta_max 25.02
_diffrn_reflns_theta_min 3.36
_exptl_absorpt_coefficient_mu 1.016
_exptl_absorpt_correction_T_max 0.8226
_exptl_absorpt_correction_T_min 0.6305
_exptl_absorpt_correction_type 'not used'
_exptl_crystal_colour 'slightly reddish'
_exptl_crystal_density_diffrn 1.337
_exptl_crystal_density_method 'not applied'
_exptl_crystal_description hexagonal
_exptl_crystal_F_000 908
_exptl_crystal_size_max 0.5
_exptl_crystal_size_mid 0.3
_exptl_crystal_size_min 0.2
_refine_diff_density_max 1.193
_refine_diff_density_min -0.748
_refine_diff_density_rms 0.092
_refine_ls_extinction_coef 0.0000(11)
_refine_ls_extinction_expression Fc^*^=kFc[1+0.001xFc^2^\l^3^/sin(2\q)]^-1/4^
_refine_ls_extinction_method SHELXL
_refine_ls_goodness_of_fit_ref 1.030
_refine_ls_hydrogen_treatment mixed
_refine_ls_matrix_type full
_refine_ls_number_parameters 527
_refine_ls_number_reflns 7516
_refine_ls_number_restraints 0
_refine_ls_restrained_S_all 1.030
_refine_ls_R_factor_all 0.0757
_refine_ls_R_factor_gt 0.0627
_refine_ls_shift/su_max 0.194
_refine_ls_shift/su_mean 0.000
_refine_ls_structure_factor_coef Fsqd
_refine_ls_weighting_details 'calc w=1/[\s^2^(Fo^2^)+(0.0789P)^2^+7.1739P] where P=(Fo^2^+2Fc^2^)/3'
_refine_ls_weighting_scheme calc
_refine_ls_wR_factor_gt 0.1573
_refine_ls_wR_factor_ref 0.1682
_reflns_number_gt 6424
_reflns_number_total 7516
_reflns_threshold_expression >2sigma(I)
_cod_data_source_file b204937f.txt
_cod_data_source_block Capsule_2b
_cod_original_cell_volume 2162.81(5)
_cod_database_code 7114499

loop_
_symmetry_equiv_pos_as_xyz
'x, y, z'
'-x, -y, -z'

loop_
_atom_site_label
_atom_site_type_symbol
_atom_site_fract_x
_atom_site_fract_y
_atom_site_fract_z
_atom_site_U_iso_or_equiv
_atom_site_adp_type
_atom_site_occupancy
_atom_site_symmetry_multiplicity
_atom_site_calc_flag
_atom_site_refinement_flags
Br1 Br 0.14421(4) -0.35581(4) -0.21158(4) 0.03264(18) Uani 1 1 d .
O4 O 0.6933(2) 0.0824(2) 0.2937(3) 0.0308(7) Uani 1 1 d .
H4 H 0.7261 0.1444 0.3155 0.046 Uiso 1 1 calc R
O6 O 0.3990(2) 0.2480(2) 0.2922(3) 0.0289(7) Uani 1 1 d .
H6 H 0.4553 0.3032 0.3456 0.043 Uiso 1 1 calc R
O11 O 0.5822(2) -0.3992(3) 0.2940(3) 0.0308(7) Uani 1 1 d .
H11 H 0.6432 -0.4125 0.3130 0.046 Uiso 1 1 calc R
O13 O 0.7485(2) -0.1074(2) 0.2924(3) 0.0297(7) Uani 1 1 d .
H13 H 0.7302 -0.0537 0.2883 0.045 Uiso 1 1 calc R
O18 O 0.1005(3) -0.2895(3) 0.2939(3) 0.0308(7) Uani 1 1 d .
H18 H 0.0843 -0.2349 0.2907 0.046 Uiso 1 1 calc R
O20 O 0.3927(2) -0.4556(3) 0.2931(3) 0.0296(7) Uani 1 1 d .
H20 H 0.4424 -0.4491 0.2807 0.044 Uiso 1 1 calc R
O25 O 0.2114(3) 0.1931(2) 0.2936(3) 0.0308(7) Uani 1 1 d .
H25 H 0.1756 0.2267 0.3224 0.046 Uiso 1 1 calc R
O27 O 0.0440(3) -0.1012(2) 0.2920(3) 0.0295(7) Uani 1 1 d .
H27 H 0.0424 -0.0449 0.3455 0.044 Uiso 1 1 calc R
C1 C 0.3484(3) 0.0500(3) 0.1417(3) 0.0180(7) Uani 1 1 d .
C2 C 0.3871(3) -0.0416(3) 0.0959(3) 0.0167(7) Uani 1 1 d .
H2 H 0.3336 -0.1114 0.0305 0.020 Uiso 1 1 calc R
C3 C 0.5005(3) -0.0355(3) 0.1416(3) 0.0173(7) Uani 1 1 d .
C4 C 0.5796(3) 0.0704(3) 0.2421(3) 0.0199(8) Uani 1 1 d .
C5 C 0.5447(3) 0.1635(3) 0.2910(3) 0.0212(8) Uani 1 1 d .
H5 H 0.5982 0.2329 0.3574 0.025 Uiso 1 1 calc R
C6 C 0.4305(3) 0.1537(3) 0.2415(3) 0.0190(8) Uani 1 1 d .
C7 C 0.5396(3) -0.1364(3) 0.0866(3) 0.0183(8) Uani 1 1 d .
H7 H 0.6159 -0.1057 0.1106 0.022 Uiso 1 1 calc R
C8 C 0.5500(3) -0.2069(3) 0.1416(3) 0.0171(7) Uani 1 1 d .
C9 C 0.4587(3) -0.2911(3) 0.0960(3) 0.0168(7) Uani 1 1 d .
H9 H 0.3890 -0.3032 0.0304 0.020 Uiso 1 1 calc R
C10 C 0.4648(3) -0.3585(3) 0.1422(3) 0.0170(7) Uani 1 1 d .
C11 C 0.5699(3) -0.3378(3) 0.2419(3) 0.0204(8) Uani 1 1 d .
C12 C 0.6634(3) -0.2539(3) 0.2910(3) 0.0211(8) Uani 1 1 d .
H12 H 0.7328 -0.2410 0.3574 0.025 Uiso 1 1 calc R
C13 C 0.6538(3) -0.1891(3) 0.2414(3) 0.0198(8) Uani 1 1 d .
C14 C 0.3637(3) -0.4529(3) 0.0867(3) 0.0181(7) Uani 1 1 d .
H14 H 0.3944 -0.5051 0.1108 0.022 Uiso 1 1 calc R
C15 C 0.2933(3) -0.4086(3) 0.1415(3) 0.0174(7) Uani 1 1 d .
C16 C 0.2088(3) -0.3625(3) 0.0961(3) 0.0172(7) Uani 1 1 d .
H16 H 0.1969 -0.3580 0.0308 0.021 Uiso 1 1 calc R
C17 C 0.1412(3) -0.3229(3) 0.1420(3) 0.0173(7) Uani 1 1 d .
C18 C 0.1625(3) -0.3280(3) 0.2420(3) 0.0197(8) Uani 1 1 d .
C19 C 0.2465(3) -0.3723(3) 0.2914(3) 0.0210(8) Uani 1 1 d .
H19 H 0.2597 -0.3750 0.3580 0.025 Uiso 1 1 calc R
C20 C 0.3107(3) -0.4125(3) 0.2415(3) 0.0193(8) Uani 1 1 d .
C21 C 0.0471(3) -0.2767(3) 0.0867(3) 0.0173(7) Uani 1 1 d .
H21 H -0.0052 -0.2832 0.1107 0.021 Uiso 1 1 calc R
C22 C 0.0916(3) -0.1515(3) 0.1417(3) 0.0167(7) Uani 1 1 d .
C23 C 0.1373(3) -0.1130(3) 0.0958(3) 0.0171(7) Uani 1 1 d .
H23 H 0.1414 -0.1665 0.0302 0.021 Uiso 1 1 calc R
C24 C 0.1775(3) 0.0012(3) 0.1423(3) 0.0168(7) Uani 1 1 d .
C25 C 0.1718(3) 0.0792(3) 0.2417(3) 0.0205(8) Uani 1 1 d .
C26 C 0.1277(3) 0.0446(3) 0.2912(3) 0.0207(8) Uani 1 1 d .
H26 H 0.1250 0.0981 0.3579 0.025 Uiso 1 1 calc R
C27 C 0.0876(3) -0.0695(3) 0.2414(3) 0.0186(8) Uani 1 1 d .
C28 C 0.2230(3) 0.0395(3) 0.0866(3) 0.0177(7) Uani 1 1 d .
H28 H 0.2163 0.1158 0.1104 0.021 Uiso 1 1 calc R
C29 C 0.4661(3) -0.2057(3) -0.0551(3) 0.0225(8) Uani 1 1 d .
H29A H 0.3902 -0.2402 -0.0827 0.027 Uiso 1 1 calc R
H29B H 0.4613 -0.1553 -0.0834 0.027 Uiso 1 1 calc R
C30 C 0.5133(4) -0.2977(4) -0.1118(4) 0.0357(10) Uani 1 1 d .
H30A H 0.5892 -0.2642 -0.0828 0.054 Uiso 1 1 calc R
H30B H 0.4671 -0.3361 -0.1997 0.054 Uiso 1 1 calc R
H30C H 0.5132 -0.3508 -0.0887 0.054 Uiso 1 1 calc R
C31 C 0.2944(3) -0.5215(3) -0.0549(3) 0.0221(8) Uani 1 1 d .
H31A H 0.2598 -0.4735 -0.0828 0.027 Uiso 1 1 calc R
H31B H 0.3449 -0.5451 -0.0831 0.027 Uiso 1 1 calc R
C32 C 0.2027(4) -0.6253(4) -0.1119(4) 0.0350(10) Uani 1 1 d .
H32A H 0.2358 -0.6712 -0.0811 0.053 Uiso 1 1 calc R
H32B H 0.1659 -0.6681 -0.1996 0.053 Uiso 1 1 calc R
H32C H 0.1482 -0.6022 -0.0909 0.053 Uiso 1 1 calc R
C33 C -0.0215(3) -0.3492(3) -0.0552(3) 0.0225(8) Uani 1 1 d .
H33A H 0.0265 -0.3424 -0.0830 0.027 Uiso 1 1 calc R
H33B H -0.0449 -0.4280 -0.0833 0.027 Uiso 1 1 calc R
C34 C -0.1256(4) -0.3146(4) -0.1121(4) 0.0355(10) Uani 1 1 d .
H34A H -0.1720 -0.3184 -0.0823 0.053 Uiso 1 1 calc R
H34B H -0.1678 -0.3648 -0.1999 0.053 Uiso 1 1 calc R
H34C H -0.1027 -0.2387 -0.0900 0.053 Uiso 1 1 calc R
C35 C 0.1511(3) -0.0339(3) -0.0551(3) 0.0221(8) Uani 1 1 d .
H35A H 0.1583 -0.1097 -0.0827 0.026 Uiso 1 1 calc R
H35B H 0.0722 -0.0391 -0.0838 0.026 Uiso 1 1 calc R
C36 C 0.1860(4) 0.0133(4) -0.1120(4) 0.0360(10) Uani 1 1 d .
H36A H 0.1833 0.0898 -0.0813 0.054 Uiso 1 1 calc R
H36B H 0.1353 -0.0317 -0.1997 0.054 Uiso 1 1 calc R
H36C H 0.2616 0.0114 -0.0907 0.054 Uiso 1 1 calc R
C100 C 0.9997(4) -0.1510(5) 0.4998(5) 0.0439(12) Uani 1 1 d .
H10A H 0.9934 -0.1882 0.4223 0.066 Uiso 1 1 calc R
H10B H 0.9779 -0.2066 0.5117 0.066 Uiso 1 1 calc R
H10C H 1.0765 -0.1059 0.5648 0.066 Uiso 1 1 calc R
O100 O 0.9289(3) -0.0817(3) 0.5008(4) 0.0533(9) Uani 1 1 d .
H100 H 0.9089 -0.0729 0.4439 0.080 Uiso 1 1 calc R
C101 C 0.6507(5) 0.4997(4) 0.5000(5) 0.0454(12) Uani 1 1 d .
H10D H 0.6732 0.5757 0.5678 0.068 Uiso 1 1 calc R
H10E H 0.6099 0.4969 0.4244 0.068 Uiso 1 1 calc R
H10F H 0.7165 0.4758 0.5084 0.068 Uiso 1 1 calc R
O101 O 0.5813(3) 0.4282(3) 0.4992(4) 0.0536(10) Uani 1 1 d .
H101 H 0.5782 0.4640 0.5602 0.080 Uiso 1 1 calc R
O50 O 0.8065(4) 0.2886(4) 0.3765(4) 0.0732(13) Uani 1 1 d .
O51 O 0.7887(4) -0.4298(4) 0.3766(4) 0.0730(13) Uani 1 1 d .
O52 O 0.0877(4) 0.3062(4) 0.3763(4) 0.0738(13) Uani 1 1 d .
O53 O 0.0699(4) -0.4122(4) 0.3765(4) 0.0742(13) Uani 1 1 d .
N1 N 0.4736(6) 0.0879(6) 0.4998(6) 0.0268(15) Uiso 0.50 1 d P
N2 N 0.4117(5) -0.0245(6) 0.5002(6) 0.0237(14) Uiso 0.50 1 d P
C110 C 0.3099(7) -0.0537(7) 0.4999(8) 0.0320(19) Uiso 0.50 1 d P
C111 C 0.4465(7) 0.1908(7) 0.5005(8) 0.0314(19) Uiso 0.50 1 d P
C112 C 0.3794(19) -0.014(2) 0.399(2) 0.180(8) Uiso 0.75 1 d P
C113 C 0.5867(19) 0.1201(19) 0.587(2) 0.172(7) Uiso 0.75 1 d P
C114 C 0.4962(19) 0.031(2) 0.410(2) 0.179(8) Uiso 0.75 1 d P
C115 C 0.490(2) 0.090(2) 0.608(2) 0.184(8) Uiso 0.75 1 d P

loop_
_atom_site_aniso_label
_atom_site_aniso_U_11
_atom_site_aniso_U_22
_atom_site_aniso_U_33
_atom_site_aniso_U_23
_atom_site_aniso_U_13
_atom_site_aniso_U_12
Br1 0.0332(3) 0.0326(3) 0.0307(3) 0.0168(2) 0.0169(2) 0.00926(18)
O4 0.0159(13) 0.0221(15) 0.0438(18) 0.0161(14) 0.0113(13) 0.0031(11)
O6 0.0256(14) 0.0160(14) 0.0364(17) 0.0069(13) 0.0185(13) 0.0051(11)
O11 0.0225(14) 0.0443(18) 0.0438(18) 0.0378(16) 0.0161(14) 0.0148(13)
O13 0.0184(14) 0.0254(15) 0.0407(17) 0.0223(14) 0.0087(13) 0.0032(11)
O18 0.0433(17) 0.0374(17) 0.0432(18) 0.0299(15) 0.0360(15) 0.0269(14)
O20 0.0267(15) 0.0465(18) 0.0411(17) 0.0351(16) 0.0236(14) 0.0224(14)
O25 0.0401(17) 0.0137(13) 0.0426(18) 0.0087(13) 0.0317(15) 0.0069(12)
O27 0.0461(18) 0.0246(15) 0.0361(17) 0.0176(14) 0.0332(15) 0.0141(13)
C1 0.0186(18) 0.0193(18) 0.0209(18) 0.0140(16) 0.0109(15) 0.0049(14)
C2 0.0181(18) 0.0150(17) 0.0170(17) 0.0090(15) 0.0093(15) 0.0027(14)
C3 0.0204(18) 0.0159(18) 0.0197(18) 0.0121(15) 0.0112(15) 0.0045(14)
C4 0.0168(18) 0.0204(19) 0.0222(19) 0.0125(16) 0.0095(16) 0.0045(14)
C5 0.0204(19) 0.0179(19) 0.0200(18) 0.0084(16) 0.0094(16) 0.0018(15)
C6 0.0233(19) 0.0155(18) 0.0205(18) 0.0097(16) 0.0134(16) 0.0060(15)
C7 0.0169(17) 0.0195(18) 0.0231(19) 0.0138(16) 0.0116(16) 0.0062(14)
C8 0.0174(17) 0.0179(18) 0.0198(18) 0.0105(15) 0.0122(15) 0.0084(14)
C9 0.0169(17) 0.0183(18) 0.0167(17) 0.0097(15) 0.0100(15) 0.0076(14)
C10 0.0179(18) 0.0168(18) 0.0203(18) 0.0105(15) 0.0125(15) 0.0074(14)
C11 0.0238(19) 0.0226(19) 0.0217(19) 0.0151(16) 0.0139(16) 0.0102(15)
C12 0.0169(18) 0.028(2) 0.0187(18) 0.0148(17) 0.0074(15) 0.0080(15)
C13 0.0189(18) 0.0173(18) 0.0232(19) 0.0099(16) 0.0126(16) 0.0056(15)
C14 0.0198(18) 0.0180(18) 0.0223(19) 0.0127(16) 0.0135(16) 0.0076(15)
C15 0.0188(18) 0.0139(17) 0.0203(18) 0.0093(15) 0.0111(15) 0.0036(14)
C16 0.0199(18) 0.0149(17) 0.0172(17) 0.0086(15) 0.0105(15) 0.0026(14)
C17 0.0171(17) 0.0139(17) 0.0199(18) 0.0091(15) 0.0094(15) 0.0030(14)
C18 0.0243(19) 0.0183(18) 0.0220(19) 0.0111(16) 0.0161(16) 0.0071(15)
C19 0.026(2) 0.0230(19) 0.0181(18) 0.0129(16) 0.0134(16) 0.0064(16)
C20 0.0193(18) 0.0190(18) 0.0222(19) 0.0141(16) 0.0102(16) 0.0059(15)
C21 0.0174(17) 0.0183(18) 0.0220(19) 0.0118(16) 0.0136(15) 0.0070(14)
C22 0.0137(17) 0.0169(18) 0.0180(18) 0.0090(15) 0.0082(15) 0.0047(14)
C23 0.0151(17) 0.0173(18) 0.0172(17) 0.0085(15) 0.0085(15) 0.0073(14)
C24 0.0145(17) 0.0164(18) 0.0184(18) 0.0096(15) 0.0080(15) 0.0068(14)
C25 0.0204(18) 0.0149(18) 0.0227(19) 0.0080(16) 0.0116(16) 0.0064(14)
C26 0.0222(19) 0.0213(19) 0.0190(18) 0.0098(16) 0.0126(16) 0.0083(15)
C27 0.0199(18) 0.0238(19) 0.0196(18) 0.0141(16) 0.0134(16) 0.0084(15)
C28 0.0185(18) 0.0140(17) 0.0224(19) 0.0100(15) 0.0122(16) 0.0058(14)
C29 0.031(2) 0.0214(19) 0.0229(19) 0.0142(17) 0.0178(17) 0.0108(16)
C30 0.050(3) 0.035(2) 0.033(2) 0.019(2) 0.028(2) 0.019(2)
C31 0.0241(19) 0.0210(19) 0.0217(19) 0.0091(16) 0.0153(17) 0.0065(16)
C32 0.032(2) 0.026(2) 0.032(2) 0.0063(19) 0.017(2) -0.0012(18)
C33 0.0210(19) 0.0172(19) 0.0214(19) 0.0096(16) 0.0071(16) 0.0024(15)
C34 0.027(2) 0.034(2) 0.033(2) 0.019(2) 0.0078(19) 0.0102(19)
C35 0.0165(18) 0.029(2) 0.023(2) 0.0169(17) 0.0097(16) 0.0060(15)
C36 0.036(2) 0.052(3) 0.034(2) 0.031(2) 0.020(2) 0.013(2)
C100 0.038(3) 0.051(3) 0.038(3) 0.021(2) 0.021(2) 0.021(2)
O100 0.052(2) 0.060(2) 0.065(3) 0.039(2) 0.037(2) 0.0266(19)
C101 0.054(3) 0.037(3) 0.040(3) 0.022(2) 0.021(2) 0.002(2)
O101 0.061(2) 0.048(2) 0.066(3) 0.035(2) 0.040(2) 0.0154(18)
O50 0.079(3) 0.071(3) 0.056(3) 0.034(2) 0.029(2) -0.006(2)
O51 0.072(3) 0.081(3) 0.052(2) 0.029(2) 0.031(2) 0.041(3)
O52 0.065(3) 0.077(3) 0.055(3) 0.027(2) 0.026(2) 0.037(2)
O53 0.083(3) 0.064(3) 0.053(3) 0.024(2) 0.030(2) -0.010(2)

loop_
_atom_type_symbol
_atom_type_description
_atom_type_scat_dispersion_real
_atom_type_scat_dispersion_imag
_atom_type_scat_source
C C 0.0033 0.0016 'International Tables Vol C Tables 4.2.6.8 and 6.1.1.4'
H H 0.0000 0.0000 'International Tables Vol C Tables 4.2.6.8 and 6.1.1.4'
N N 0.0061 0.0033 'International Tables Vol C Tables 4.2.6.8 and 6.1.1.4'
O O 0.0106 0.0060 'International Tables Vol C Tables 4.2.6.8 and 6.1.1.4'
Br Br -0.2901 2.4595 'International Tables Vol C Tables 4.2.6.8 and 6.1.1.4'

loop_
_geom_angle_atom_site_label_1
_geom_angle_atom_site_label_2
_geom_angle_atom_site_label_3
_geom_angle
_geom_angle_site_symmetry_1
_geom_angle_site_symmetry_3
C2 C1 C6 116.8(3) . .
C2 C1 C28 122.2(3) . .
C6 C1 C28 120.9(3) . .
C3 C2 C1 124.2(3) . .
C2 C3 C4 116.7(3) . .
C2 C3 C7 122.8(3) . .
C4 C3 C7 120.5(3) . .
O4 C4 C5 119.1(3) . .
O4 C4 C3 120.0(3) . .
C5 C4 C3 120.9(3) . .
C4 C5 C6 120.4(3) . .
O6 C6 C5 118.8(3) . .
O6 C6 C1 120.3(3) . .
C5 C6 C1 120.9(3) . .
C3 C7 C8 111.3(3) . .
C3 C7 C29 111.7(3) . .
C8 C7 C29 113.6(3) . .
C9 C8 C13 116.9(3) . .
C9 C8 C7 122.3(3) . .
C13 C8 C7 120.8(3) . .
C8 C9 C10 124.2(3) . .
C9 C10 C11 117.0(3) . .
C9 C10 C14 122.6(3) . .
C11 C10 C14 120.4(3) . .
O11 C11 C12 118.8(3) . .
O11 C11 C10 120.5(3) . .
C12 C11 C10 120.7(3) . .
C13 C12 C11 120.4(3) . .
O13 C13 C12 118.5(3) . .
O13 C13 C8 120.8(3) . .
C12 C13 C8 120.7(3) . .
C10 C14 C15 111.3(3) . .
C10 C14 C31 112.1(3) . .
C15 C14 C31 113.6(3) . .
C16 C15 C20 116.6(3) . .
C16 C15 C14 122.4(3) . .
C20 C15 C14 121.0(3) . .
C17 C16 C15 124.3(3) . .
C16 C17 C18 116.8(3) . .
C16 C17 C21 122.6(3) . .
C18 C17 C21 120.6(3) . .
O18 C18 C19 118.3(3) . .
O18 C18 C17 120.7(3) . .
C19 C18 C17 121.0(3) . .
C20 C19 C18 120.2(3) . .
O20 C20 C19 118.2(3) . .
O20 C20 C15 120.7(3) . .
C19 C20 C15 121.1(3) . .
C22 C21 C17 111.5(3) . .
C22 C21 C33 113.8(3) . .
C17 C21 C33 111.8(3) . .
C23 C22 C27 117.0(3) . .
C23 C22 C21 122.1(3) . .
C27 C22 C21 120.9(3) . .
C22 C23 C24 124.1(3) . .
C25 C24 C23 116.6(3) . .
C25 C24 C28 121.0(3) . .
C23 C24 C28 122.4(3) . .
O25 C25 C26 118.7(3) . .
O25 C25 C24 119.9(3) . .
C26 C25 C24 121.3(3) . .
C27 C26 C25 120.1(3) . .
O27 C27 C26 118.8(3) . .
O27 C27 C22 120.3(3) . .
C26 C27 C22 120.9(3) . .
C24 C28 C1 111.3(3) . .
C24 C28 C35 112.2(3) . .
C1 C28 C35 113.4(3) . .
C30 C29 C7 112.4(3) . .
C32 C31 C14 112.7(3) . .
C34 C33 C21 112.6(3) . .
C36 C35 C28 112.6(3) . .
C113 N1 C114 89.3(13) . .
C113 N1 C112 139.9(13) . .
C114 N1 C112 72.1(12) . .
C113 N1 C115 69.0(12) . .
C114 N1 C115 138.7(13) . .
C112 N1 C115 101.8(13) . .
C113 N1 C111 107.2(11) . .
C114 N1 C111 107.5(11) . .
C112 N1 C111 112.2(11) . .
C115 N1 C111 112.3(11) . .
C113 N1 N2 103.7(10) . .
C114 N1 N2 103.3(11) . .
C112 N1 N2 50.2(10) . .
C115 N1 N2 52.8(10) . .
C111 N1 N2 136.1(6) . .
C113 N1 N2 47.2(10) . 2_656
C114 N1 N2 48.4(10) . 2_656
C112 N1 N2 97.3(10) . 2_656
C115 N1 N2 94.2(10) . 2_656
C111 N1 N2 133.9(6) . 2_656
N2 N1 N2 89.9(4) . 2_656
C113 N2 C114 89.4(13) 2_656 2_656
C113 N2 C112 72.2(12) 2_656 .
C114 N2 C112 140.9(13) 2_656 .
C113 N2 C110 107.7(11) 2_656 .
C114 N2 C110 108.5(11) 2_656 .
C112 N2 C110 109.9(11) . .
C113 N2 C115 138.5(13) 2_656 .
C114 N2 C115 68.5(12) 2_656 .
C112 N2 C115 102.9(14) . .
C110 N2 C115 112.4(11) . .
C113 N2 N1 103.9(10) 2_656 .
C114 N2 N1 103.2(11) 2_656 .
C112 N2 N1 51.8(10) . .
C110 N2 N1 134.8(6) . .
C115 N2 N1 52.4(10) . .
C113 N2 N1 47.8(10) 2_656 2_656
C114 N2 N1 47.8(10) 2_656 2_656
C112 N2 N1 97.6(10) . 2_656
C110 N2 N1 135.1(6) . 2_656
C115 N2 N1 94.2(10) . 2_656
N1 N2 N1 90.1(4) . 2_656
N2 C112 N1 78.0(12) . .
N2 C112 C113 52.1(11) . 2_656
N1 C112 C113 108.4(17) . 2_656
N2 C112 C114 108.5(17) . .
N1 C112 C114 51.7(11) . .
C113 C112 C114 95.8(16) 2_656 .
N2 C113 N1 84.9(13) 2_656 .
N2 C113 C115 110.3(17) 2_656 .
N1 C113 C115 58.8(12) . .
N2 C113 C112 55.7(12) 2_656 2_656
N1 C113 C112 110.1(17) . 2_656
C115 C113 C112 82.1(16) . 2_656
N2 C113 C114 45.9(10) 2_656 .
N1 C113 C114 45.4(10) . .
C115 C113 C114 97.4(16) . .
C112 C113 C114 95.4(16) 2_656 .
N1 C114 N2 83.9(14) . 2_656
N1 C114 C115 109.9(17) . 2_656
N2 C114 C115 58.9(12) 2_656 2_656
N1 C114 C112 56.2(12) . .
N2 C114 C112 109.0(17) 2_656 .
C115 C114 C112 81.2(16) 2_656 .
N1 C114 C113 45.3(10) . .
N2 C114 C113 44.8(10) 2_656 .
C115 C114 C113 97.0(16) 2_656 .
C112 C114 C113 94.9(16) . .
N1 C115 N2 74.8(12) . .
N1 C115 C114 108.2(17) . 2_656
N2 C115 C114 52.6(12) . 2_656
N1 C115 C113 52.2(11) . .
N2 C115 C113 107.7(17) . .
C114 C115 C113 98.2(17) 2_656 .

loop_
_geom_bond_atom_site_label_1
_geom_bond_atom_site_label_2
_geom_bond_distance
_geom_bond_site_symmetry_2
O4 C4 1.374(4) .
O6 C6 1.377(4) .
O11 C11 1.370(5) .
O13 C13 1.374(5) .
O18 C18 1.374(4) .
O20 C20 1.374(4) .
O25 C25 1.376(5) .
O27 C27 1.375(4) .
C1 C2 1.393(5) .
C1 C6 1.400(5) .
C1 C28 1.524(5) .
C2 C3 1.391(5) .
C3 C4 1.406(5) .
C3 C7 1.520(5) .
C4 C5 1.385(5) .
C5 C6 1.387(5) .
C7 C8 1.525(5) .
C7 C29 1.542(5) .
C8 C9 1.389(5) .
C8 C13 1.401(5) .
C9 C10 1.392(5) .
C10 C11 1.397(5) .
C10 C14 1.521(5) .
C11 C12 1.390(5) .
C12 C13 1.389(5) .
C14 C15 1.522(5) .
C14 C31 1.542(5) .
C15 C16 1.393(5) .
C15 C20 1.404(5) .
C16 C17 1.392(5) .
C17 C18 1.398(5) .
C17 C21 1.523(5) .
C18 C19 1.392(5) .
C19 C20 1.385(5) .
C21 C22 1.520(5) .
C21 C33 1.544(5) .
C22 C23 1.392(5) .
C22 C27 1.399(5) .
C23 C24 1.399(5) .
C24 C25 1.393(5) .
C24 C28 1.517(5) .
C25 C26 1.391(6) .
C26 C27 1.386(5) .
C28 C35 1.543(5) .
C29 C30 1.524(6) .
C31 C32 1.518(6) .
C33 C34 1.521(5) .
C35 C36 1.522(6) .
C100 O100 1.397(6) .
C101 O101 1.396(6) .
N1 C113 1.37(2) .
N1 C114 1.38(2) .
N1 C112 1.46(2) .
N1 C115 1.49(2) .
N1 C111 1.497(11) .
N1 N2 1.814(10) .
N1 N2 1.847(9) 2_656
N2 C113 1.36(2) 2_656
N2 C114 1.39(2) 2_656
N2 C112 1.43(2) .
N2 C110 1.491(11) .
N2 C115 1.50(2) .
N2 N1 1.847(9) 2_656
C112 C113 1.64(3) 2_656
C112 C114 1.67(3) .
C113 N2 1.36(2) 2_656
C113 C115 1.62(3) .
C113 C112 1.64(3) 2_656
C113 C114 1.93(3) .
C114 N2 1.39(2) 2_656
C114 C115 1.62(3) 2_656
C115 C114 1.62(3) 2_656

loop_
_geom_hbond_atom_site_label_D
_geom_hbond_atom_site_label_H
_geom_hbond_atom_site_label_A
_geom_hbond_distance_DH
_geom_hbond_distance_HA
_geom_hbond_distance_DA
_geom_hbond_angle_DHA
_geom_hbond_site_symmetry_A
O4 H4 O50 0.82 1.87 2.691(5) 176.0 .
O6 H6 O101 0.82 1.93 2.734(5) 165.3 .
O11 H11 O51 0.82 1.88 2.693(5) 173.0 .
O13 H13 O4 0.82 1.96 2.779(4) 175.0 .
O18 H18 O27 0.82 1.96 2.781(4) 176.2 .
O20 H20 O11 0.82 1.98 2.781(4) 165.4 .
O25 H25 O52 0.82 1.87 2.692(5) 174.5 .
O27 H27 O100 0.82 1.94 2.738(5) 165.5 2_656
O100 H100 O13 0.82 2.12 2.742(5) 132.9 .
O101 H101 O20 0.82 2.06 2.735(5) 138.7 2_656

loop_
_geom_torsion_atom_site_label_1
_geom_torsion_atom_site_label_2
_geom_torsion_atom_site_label_3
_geom_torsion_atom_site_label_4
_geom_torsion
_geom_torsion_site_symmetry_1
_geom_torsion_site_symmetry_4
C6 C1 C2 C3 -1.1(5) . .
C28 C1 C2 C3 178.7(3) . .
C1 C2 C3 C4 1.3(5) . .
C1 C2 C3 C7 -177.8(3) . .
C2 C3 C4 O4 178.7(3) . .
C7 C3 C4 O4 -2.2(5) . .
C2 C3 C4 C5 -0.7(5) . .
C7 C3 C4 C5 178.4(3) . .
O4 C4 C5 C6 -179.4(3) . .
C3 C4 C5 C6 0.0(6) . .
C4 C5 C6 O6 -179.8(3) . .
C4 C5 C6 C1 0.2(6) . .
C2 C1 C6 O6 -179.7(3) . .
C28 C1 C6 O6 0.5(5) . .
C2 C1 C6 C5 0.3(5) . .
C28 C1 C6 C5 -179.5(3) . .
C2 C3 C7 C8 -86.5(4) . .
C4 C3 C7 C8 94.4(4) . .
C2 C3 C7 C29 41.8(5) . .
C4 C3 C7 C29 -137.3(4) . .
C3 C7 C8 C9 85.7(4) . .
C29 C7 C8 C9 -41.5(5) . .
C3 C7 C8 C13 -94.6(4) . .
C29 C7 C8 C13 138.3(3) . .
C13 C8 C9 C10 -0.8(5) . .
C7 C8 C9 C10 179.0(3) . .
C8 C9 C10 C11 0.9(5) . .
C8 C9 C10 C14 -177.7(3) . .
C9 C10 C11 O11 178.8(3) . .
C14 C10 C11 O11 -2.5(5) . .
C9 C10 C11 C12 -0.5(5) . .
C14 C10 C11 C12 178.2(3) . .
O11 C11 C12 C13 -179.4(3) . .
C10 C11 C12 C13 -0.1(6) . .
C11 C12 C13 O13 -179.7(3) . .
C11 C12 C13 C8 0.2(6) . .
C9 C8 C13 O13 -179.9(3) . .
C7 C8 C13 O13 0.4(5) . .
C9 C8 C13 C12 0.2(5) . .
C7 C8 C13 C12 -179.6(3) . .
C9 C10 C14 C15 -86.9(4) . .
C11 C10 C14 C15 94.5(4) . .
C9 C10 C14 C31 41.6(5) . .
C11 C10 C14 C31 -137.0(4) . .
C10 C14 C15 C16 85.7(4) . .
C31 C14 C15 C16 -42.0(5) . .
C10 C14 C15 C20 -94.4(4) . .
C31 C14 C15 C20 137.9(4) . .
C20 C15 C16 C17 -1.1(5) . .
C14 C15 C16 C17 178.8(3) . .
C15 C16 C17 C18 1.5(5) . .
C15 C16 C17 C21 -177.9(3) . .
C16 C17 C18 O18 179.3(3) . .
C21 C17 C18 O18 -1.3(5) . .
C16 C17 C18 C19 -0.9(5) . .
C21 C17 C18 C19 178.6(3) . .
O18 C18 C19 C20 179.7(3) . .
C17 C18 C19 C20 -0.1(6) . .
C18 C19 C20 O20 -179.9(3) . .
C18 C19 C20 C15 0.5(6) . .
C16 C15 C20 O20 -179.5(3) . .
C14 C15 C20 O20 0.6(5) . .
C16 C15 C20 C19 0.0(5) . .
C14 C15 C20 C19 -179.9(3) . .
C16 C17 C21 C22 -86.6(4) . .
C18 C17 C21 C22 94.0(4) . .
C16 C17 C21 C33 42.1(5) . .
C18 C17 C21 C33 -137.3(3) . .
C17 C21 C22 C23 86.0(4) . .
C33 C21 C22 C23 -41.7(5) . .
C17 C21 C22 C27 -94.4(4) . .
C33 C21 C22 C27 138.0(3) . .
C27 C22 C23 C24 -0.7(5) . .
C21 C22 C23 C24 178.9(3) . .
C22 C23 C24 C25 0.9(5) . .
C22 C23 C24 C28 -177.8(3) . .
C23 C24 C25 O25 179.0(3) . .
C28 C24 C25 O25 -2.3(5) . .
C23 C24 C25 C26 -0.4(5) . .
C28 C24 C25 C26 178.4(3) . .
O25 C25 C26 C27 -179.7(3) . .
C24 C25 C26 C27 -0.3(6) . .
C25 C26 C27 O27 -179.7(3) . .
C25 C26 C27 C22 0.6(5) . .
C23 C22 C27 O27 -179.7(3) . .
C21 C22 C27 O27 0.6(5) . .
C23 C22 C27 C26 0.0(5) . .
C21 C22 C27 C26 -179.7(3) . .
C25 C24 C28 C1 94.4(4) . .
C23 C24 C28 C1 -87.0(4) . .
C25 C24 C28 C35 -137.3(3) . .
C23 C24 C28 C35 41.3(5) . .
C2 C1 C28 C24 86.1(4) . .
C6 C1 C28 C24 -94.1(4) . .
C2 C1 C28 C35 -41.6(5) . .
C6 C1 C28 C35 138.2(4) . .
C3 C7 C29 C30 172.4(3) . .
C8 C7 C29 C30 -60.6(4) . .
C10 C14 C31 C32 172.3(3) . .
C15 C14 C31 C32 -60.4(4) . .
C22 C21 C33 C34 -60.6(4) . .
C17 C21 C33 C34 171.9(3) . .
C24 C28 C35 C36 172.1(3) . .
C1 C28 C35 C36 -60.7(4) . .
C113 N1 N2 C113 -91.9(14) . 2_656
C114 N1 N2 C113 0.6(14) . 2_656
C112 N1 N2 C113 53.4(15) . 2_656
C115 N1 N2 C113 -141.5(15) . 2_656
C111 N1 N2 C113 134.4(13) . 2_656
N2 N1 N2 C113 -46.3(10) 2_656 2_656
C113 N1 N2 C114 0.7(14) . 2_656
C114 N1 N2 C114 93.3(14) . 2_656
C112 N1 N2 C114 146.0(16) . 2_656
C115 N1 N2 C114 -48.9(15) . 2_656
C111 N1 N2 C114 -133.0(13) . 2_656
N2 N1 N2 C114 46.4(10) 2_656 2_656
C113 N1 N2 C112 -145.3(16) . .
C114 N1 N2 C112 -52.7(15) . .
C115 N1 N2 C112 165.1(17) . .
C111 N1 N2 C112 81.0(15) . .
N2 N1 N2 C112 -99.6(13) 2_656 .
C113 N1 N2 C110 134.6(13) . .
C114 N1 N2 C110 -132.8(13) . .
C112 N1 N2 C110 -80.1(14) . .
C115 N1 N2 C110 85.0(14) . .
C111 N1 N2 C110 0.9(13) . .
N2 N1 N2 C110 -179.8(9) 2_656 .
C113 N1 N2 C115 49.6(14) . .
C114 N1 N2 C115 142.2(16) . .
C112 N1 N2 C115 -165.1(17) . .
C111 N1 N2 C115 -84.1(14) . .
N2 N1 N2 C115 95.3(12) 2_656 .
C113 N1 N2 N1 -45.6(10) . 2_656
C114 N1 N2 N1 46.9(10) . 2_656
C112 N1 N2 N1 99.6(13) . 2_656
C115 N1 N2 N1 -95.3(12) . 2_656
C111 N1 N2 N1 -179.4(10) . 2_656
N2 N1 N2 N1 0.0 2_656 2_656
C113 N2 C112 N1 -125.1(14) 2_656 .
C114 N2 C112 N1 -60(2) 2_656 .
C110 N2 C112 N1 132.0(8) . .
C115 N2 C112 N1 12.1(13) . .
N1 N2 C112 N1 -84.1(9) 2_656 .
C114 N2 C112 C113 66(2) 2_656 2_656
C110 N2 C112 C113 -102.9(12) . 2_656
C115 N2 C112 C113 137.2(13) . 2_656
N1 N2 C112 C113 125.1(14) . 2_656
N1 N2 C112 C113 41.0(11) 2_656 2_656
C113 N2 C112 C114 -82.8(18) 2_656 .
C114 N2 C112 C114 -17(3) 2_656 .
C110 N2 C112 C114 174.3(13) . .
C115 N2 C112 C114 54.4(19) . .
N1 N2 C112 C114 42.3(12) . .
N1 N2 C112 C114 -41.7(16) 2_656 .
C113 N1 C112 N2 59(2) . .
C114 N1 C112 N2 125.5(14) . .
C115 N1 C112 N2 -12.1(13) . .
C111 N1 C112 N2 -132.3(9) . .
N2 N1 C112 N2 83.8(9) 2_656 .
C113 N1 C112 C113 16(3) . 2_656
C114 N1 C112 C113 82.7(18) . 2_656
C115 N1 C112 C113 -55.0(19) . 2_656
C111 N1 C112 C113 -175.2(13) . 2_656
N2 N1 C112 C113 -42.9(12) . 2_656
N2 N1 C112 C113 40.9(16) 2_656 2_656
C113 N1 C112 C114 -66(2) . .
C115 N1 C112 C114 -137.6(14) . .
C111 N1 C112 C114 102.1(13) . .
N2 N1 C112 C114 -125.5(14) . .
N2 N1 C112 C114 -41.8(11) 2_656 .
C114 N1 C113 N2 -26.6(13) . 2_656
C112 N1 C113 N2 34(3) . 2_656
C115 N1 C113 N2 117.4(15) . 2_656
C111 N1 C113 N2 -134.7(9) . 2_656
N2 N1 C113 N2 76.9(11) . 2_656
C114 N1 C113 C115 -144.0(14) . .
C112 N1 C113 C115 -83(2) . .
C111 N1 C113 C115 107.9(12) . .
N2 N1 C113 C115 -40.5(12) . .
N2 N1 C113 C115 -117.4(15) 2_656 .
C114 N1 C113 C112 -77.2(18) . 2_656
C112 N1 C113 C112 -17(3) . 2_656
C115 N1 C113 C112 66.8(17) . 2_656
C111 N1 C113 C112 174.7(13) . 2_656
N2 N1 C113 C112 26.3(17) . 2_656
N2 N1 C113 C112 -50.6(13) 2_656 2_656
C112 N1 C113 C114 61(2) . .
C115 N1 C113 C114 144.0(14) . .
C111 N1 C113 C114 -108.1(12) . .
N2 N1 C113 C114 103.5(11) . .
N2 N1 C113 C114 26.6(13) 2_656 .
C113 N1 C114 N2 26.1(13) . 2_656
C112 N1 C114 N2 -117.8(15) . 2_656
C115 N1 C114 N2 -30(2) . 2_656
C111 N1 C114 N2 133.9(9) . 2_656
N2 N1 C114 N2 -77.8(10) . 2_656
C113 N1 C114 C115 79.8(19) . 2_656
C112 N1 C114 C115 -64.0(17) . 2_656
C115 N1 C114 C115 24(3) . 2_656
C111 N1 C114 C115 -172.4(14) . 2_656
N2 N1 C114 C115 -24.0(18) . 2_656
N2 N1 C114 C115 53.8(14) 2_656 2_656
C113 N1 C114 C112 143.9(13) . .
C115 N1 C114 C112 88(2) . .
C111 N1 C114 C112 -108.3(12) . .
N2 N1 C114 C112 40.0(11) . .
N2 N1 C114 C112 117.8(15) 2_656 .
C112 N1 C114 C113 -143.9(13) . .
C115 N1 C114 C113 -56(2) . .
C111 N1 C114 C113 107.8(12) . .
N2 N1 C114 C113 -103.9(11) . .
N2 N1 C114 C113 -26.1(13) 2_656 .
N2 C112 C114 N1 -57.1(14) . .
C113 C112 C114 N1 -109.0(16) 2_656 .
N2 C112 C114 N2 11(2) . 2_656
N1 C112 C114 N2 68.5(15) . 2_656
C113 C112 C114 N2 -40(2) 2_656 2_656
N2 C112 C114 C115 64.2(18) . 2_656
N1 C112 C114 C115 121.2(16) . 2_656
C113 C112 C114 C115 12.2(17) 2_656 2_656
N2 C112 C114 C113 -32.2(17) . .
N1 C112 C114 C113 24.9(9) . .
C113 C112 C114 C113 -84.1(16) 2_656 .
N2 C113 C114 N1 141.6(18) 2_656 .
C115 C113 C114 N1 30.5(12) . .
C112 C113 C114 N1 113.1(17) 2_656 .
N1 C113 C114 N2 -141.6(18) . 2_656
C115 C113 C114 N2 -111.2(17) . 2_656
C112 C113 C114 N2 -28.5(11) 2_656 2_656
N2 C113 C114 C115 30.5(12) 2_656 2_656
N1 C113 C114 C115 -111.2(18) . 2_656
C115 C113 C114 C115 -80.7(18) . 2_656
C112 C113 C114 C115 2.0(16) 2_656 2_656
N2 C113 C114 C112 112.2(17) 2_656 .
N1 C113 C114 C112 -29.4(11) . .
C115 C113 C114 C112 1.0(16) . .
C112 C113 C114 C112 83.7(17) 2_656 .
C113 N1 C115 N2 -127.5(14) . .
C114 N1 C115 N2 -65(2) . .
C112 N1 C115 N2 11.6(13) . .
C111 N1 C115 N2 131.8(8) . .
N2 N1 C115 N2 -86.8(8) 2_656 .
C113 N1 C115 C114 -86.3(18) . 2_656
C114 N1 C115 C114 -23(3) . 2_656
C112 N1 C115 C114 52.9(19) . 2_656
C111 N1 C115 C114 173.1(13) . 2_656
N2 N1 C115 C114 41.3(12) . 2_656
N2 N1 C115 C114 -45.5(16) 2_656 2_656
C114 N1 C115 C113 63(2) . .
C112 N1 C115 C113 139.2(14) . .
C111 N1 C115 C113 -100.6(13) . .
N2 N1 C115 C113 127.5(14) . .
N2 N1 C115 C113 40.8(11) 2_656 .
C113 N2 C115 N1 66(2) 2_656 .
C114 N2 C115 N1 128.0(15) 2_656 .
C112 N2 C115 N1 -12.0(13) . .
C110 N2 C115 N1 -130.2(8) . .
N1 N2 C115 N1 86.8(8) 2_656 .
C113 N2 C115 C114 -62(2) 2_656 2_656
C112 N2 C115 C114 -139.9(14) . 2_656
C110 N2 C115 C114 101.9(13) . 2_656
N1 N2 C115 C114 -128.0(15) . 2_656
N1 N2 C115 C114 -41.1(11) 2_656 2_656
C113 N2 C115 C113 24(3) 2_656 .
C114 N2 C115 C113 86.8(18) 2_656 .
C112 N2 C115 C113 -53.1(19) . .
C110 N2 C115 C113 -171.3(13) . .
N1 N2 C115 C113 -41.1(12) . .
N1 N2 C115 C113 45.7(15) 2_656 .
N2 C113 C115 N1 -70.5(15) 2_656 .
C112 C113 C115 N1 -119.4(16) 2_656 .
C114 C113 C115 N1 -24.9(9) . .
N2 C113 C115 N2 -17(2) 2_656 .
N1 C113 C115 N2 53.5(13) . .
C112 C113 C115 N2 -65.9(17) 2_656 .
C114 C113 C115 N2 28.5(17) . .
N2 C113 C115 C114 36(2) 2_656 2_656
N1 C113 C115 C114 106.7(17) . 2_656
C112 C113 C115 C114 -12.6(17) 2_656 2_656
C114 C113 C115 C114 81.8(18) . 2_656
